data_7020878
loop_
_publ_author_name
'Chen, Chia-Hsiang'
'Yeh, Wen-Yann'

_publ_section_title
;
 Re-Re bond breaking of (\m-H)(3)Re(3)(CO)(11)(NCMe) upon reaction with
 PPh(2)(o-C(6)H(4))(CH(2)NMeCH)C(60) to generates monorhenium and
 dirhenium phosphino-fullerene complexes.
;
_journal_issue 7
_journal_name_full 'Dalton transactions (Cambridge, England : 2003)'
_journal_page_first 2488
_journal_page_last 2494
_journal_paper_doi 10.1039/c2dt32291a
_journal_volume 42
_journal_year 2013
_chemical_formula_moiety 'C85 H21 N O3 P Re S2'
_chemical_formula_sum 'C85 H21 N O3 P Re S2'
_chemical_formula_weight 1385.32
_chemical_name_systematic
;
?
;
_space_group_IT_number 2
_symmetry_cell_setting triclinic
_symmetry_space_group_name_Hall '-P 1'
_symmetry_space_group_name_H-M 'P -1'
_atom_sites_solution_hydrogens geom
_atom_sites_solution_primary direct
_atom_sites_solution_secondary difmap
_audit_creation_method SHELXL-97
_cell_angle_alpha 116.909(3)
_cell_angle_beta 100.253(2)
_cell_angle_gamma 90.025(3)
_cell_formula_units_Z 2
_cell_length_a 10.1313(5)
_cell_length_b 16.7505(10)
_cell_length_c 17.0644(8)
_cell_measurement_reflns_used 0
_cell_measurement_temperature 200(2)
_cell_measurement_theta_max 0
_cell_measurement_theta_min 0
_cell_volume 2530.3(2)
_computing_molecular_graphics 'Ortep-3 for Windows (Farrugia, 1997)'
_computing_publication_material 'WinGX publication routines (Farrugia, 1999)'
_computing_structure_refinement 'SHELXL-97 (Sheldrick, 1997)'
_computing_structure_solution 'SIR92 (Giacovazzo et al, 1993)'
_diffrn_ambient_temperature 200(2)
_diffrn_measured_fraction_theta_full 0.992
_diffrn_measured_fraction_theta_max 0.992
_diffrn_radiation_monochromator graphite
_diffrn_radiation_source 'fine-focus sealed tube'
_diffrn_radiation_type MoK\a
_diffrn_radiation_wavelength 0.71073
_diffrn_reflns_av_R_equivalents 0.0560
_diffrn_reflns_av_sigmaI/netI 0.1070
_diffrn_reflns_limit_h_max 12
_diffrn_reflns_limit_h_min -4
_diffrn_reflns_limit_k_max 19
_diffrn_reflns_limit_k_min -19
_diffrn_reflns_limit_l_max 19
_diffrn_reflns_limit_l_min -20
_diffrn_reflns_number 18575
_diffrn_reflns_theta_full 25.02
_diffrn_reflns_theta_max 25.02
_diffrn_reflns_theta_min 2.05
_exptl_absorpt_coefficient_mu 2.583
_exptl_absorpt_correction_T_max 0.9746
_exptl_absorpt_correction_T_min 0.6130
_exptl_absorpt_correction_type multi-scan
_exptl_crystal_colour black
_exptl_crystal_density_diffrn 1.818
_exptl_crystal_density_method 'not measured'
_exptl_crystal_description prism
_exptl_crystal_F_000 1368
_exptl_crystal_size_max 0.21
_exptl_crystal_size_mid 0.14
_exptl_crystal_size_min 0.01
_refine_diff_density_max 4.189
_refine_diff_density_min -1.353
_refine_diff_density_rms 0.181
_refine_ls_extinction_method none
_refine_ls_goodness_of_fit_ref 1.070
_refine_ls_hydrogen_treatment constr
_refine_ls_matrix_type full
_refine_ls_number_parameters 819
_refine_ls_number_reflns 8852
_refine_ls_number_restraints 0
_refine_ls_restrained_S_all 1.070
_refine_ls_R_factor_all 0.0926
_refine_ls_R_factor_gt 0.0596
_refine_ls_shift/su_max 0.001
_refine_ls_shift/su_mean 0.000
_refine_ls_structure_factor_coef Fsqd
_refine_ls_weighting_details 'calc w=1/[\s^2^(Fo^2^)+(0.0379P)^2^+19.6592P] where P=(Fo^2^+2Fc^2^)/3'
_refine_ls_weighting_scheme calc
_refine_ls_wR_factor_gt 0.1206
_refine_ls_wR_factor_ref 0.1352
_reflns_number_gt 6796
_reflns_number_total 8852
_reflns_threshold_expression >2sigma(I)
_cod_data_source_file c2dt32291a.txt
_cod_data_source_block a13643a
_cod_database_code 7020878

loop_
_symmetry_equiv_pos_as_xyz
'x, y, z'
'-x, -y, -z'

loop_
_atom_site_label
_atom_site_type_symbol
_atom_site_fract_x
_atom_site_fract_y
_atom_site_fract_z
_atom_site_U_iso_or_equiv
_atom_site_adp_type
_atom_site_occupancy
_atom_site_symmetry_multiplicity
_atom_site_calc_flag
_atom_site_refinement_flags
C1 C 0.7523(7) 0.5489(6) 0.5768(6) 0.0165(11) Uani 1 1 d .
C2 C 0.6050(7) 0.4930(6) 0.6658(6) 0.0165(11) Uani 1 1 d .
C3 C 0.9814(7) 0.4849(6) 0.6300(6) 0.0165(11) Uani 1 1 d .
C4 C 0.7682(7) 0.5303(6) 0.8726(5) 0.019(2) Uani 1 1 d .
C5 C 0.7152(8) 0.6099(7) 0.8831(6) 0.026(2) Uani 1 1 d .
H5 H 0.7252 0.6319 0.8418 0.031 Uiso 1 1 calc R
C6 C 0.6483(9) 0.6581(8) 0.9513(7) 0.038(3) Uani 1 1 d .
H6 H 0.6160 0.7138 0.9584 0.046 Uiso 1 1 calc R
C7 C 0.6287(9) 0.6242(8) 1.0100(7) 0.038(3) Uani 1 1 d .
H7 H 0.5814 0.6561 1.0568 0.046 Uiso 1 1 calc R
C8 C 0.6780(9) 0.5448(8) 0.9995(7) 0.036(3) Uani 1 1 d .
H8 H 0.6637 0.5214 1.0390 0.043 Uiso 1 1 calc R
C9 C 0.7484(8) 0.4981(7) 0.9325(6) 0.029(2) Uani 1 1 d .
H9 H 0.7835 0.4437 0.9272 0.035 Uiso 1 1 calc R
C10 C 1.0383(8) 0.5356(7) 0.8428(6) 0.022(2) Uani 1 1 d .
C11 C 1.0557(9) 0.6149(8) 0.9198(7) 0.036(3) Uani 1 1 d .
H11 H 0.9817 0.6357 0.9486 0.043 Uiso 1 1 calc R
C12 C 1.1803(9) 0.6659(8) 0.9571(8) 0.044(3) Uani 1 1 d .
H12 H 1.1916 0.7208 1.0111 0.053 Uiso 1 1 calc R
C13 C 1.2850(9) 0.6358(9) 0.9148(9) 0.046(3) Uani 1 1 d .
H13 H 1.3691 0.6713 0.9382 0.055 Uiso 1 1 calc R
C14 C 1.2716(9) 0.5548(10) 0.8387(9) 0.048(3) Uani 1 1 d .
H14 H 1.3469 0.5342 0.8111 0.057 Uiso 1 1 calc R
C15 C 1.1494(8) 0.5034(8) 0.8021(7) 0.033(3) Uani 1 1 d .
H15 H 1.1403 0.4470 0.7501 0.039 Uiso 1 1 calc R
C16 C 0.8864(8) 0.3646(7) 0.7891(6) 0.023(2) Uani 1 1 d .
C17 C 1.0002(9) 0.3508(7) 0.8397(6) 0.031(2) Uani 1 1 d .
H17 H 1.0735 0.3962 0.8693 0.037 Uiso 1 1 calc R
C18 C 1.0076(10) 0.2725(8) 0.8473(7) 0.036(3) Uani 1 1 d .
H18 H 1.0859 0.2638 0.8814 0.044 Uiso 1 1 calc R
C19 C 0.8994(10) 0.2058(7) 0.8048(6) 0.033(2) Uani 1 1 d .
H19 H 0.9034 0.1517 0.8099 0.039 Uiso 1 1 calc R
C20 C 0.7883(9) 0.2195(7) 0.7560(6) 0.028(2) Uani 1 1 d .
H20 H 0.7143 0.1746 0.7278 0.034 Uiso 1 1 calc R
C21 C 0.7807(8) 0.2985(6) 0.7463(6) 0.022(2) Uani 1 1 d .
C22 C 0.6582(8) 0.3082(6) 0.6867(6) 0.020(2) Uani 1 1 d .
H22 H 0.6497 0.3739 0.7076 0.024 Uiso 1 1 calc R
C23 C 0.4860(9) 0.3090(7) 0.7685(6) 0.029(2) Uani 1 1 d .
H23A H 0.5483 0.2980 0.8129 0.043 Uiso 1 1 calc R
H23B H 0.3949 0.2838 0.7618 0.043 Uiso 1 1 calc R
H23C H 0.4862 0.3738 0.7887 0.043 Uiso 1 1 calc R
C24 C 0.4400(8) 0.2797(7) 0.6129(6) 0.026(2) Uani 1 1 d .
H24A H 0.4256 0.3440 0.6337 0.032 Uiso 1 1 calc R
H24B H 0.3516 0.2445 0.5944 0.032 Uiso 1 1 calc R
C25 C 0.5176(7) 0.2454(6) 0.5351(6) 0.019(2) Uani 1 1 d .
C26 C 0.6732(7) 0.2650(6) 0.5854(6) 0.018(2) Uani 1 1 d .
C27 C 0.7676(7) 0.3277(6) 0.5667(5) 0.0156(19) Uani 1 1 d .
C28 C 0.7133(8) 0.3661(6) 0.5080(6) 0.0168(19) Uani 1 1 d .
C29 C 0.5699(8) 0.3391(6) 0.4580(6) 0.021(2) Uani 1 1 d .
C30 C 0.4845(7) 0.2831(6) 0.4681(6) 0.017(2) Uani 1 1 d .
C31 C 0.3900(7) 0.2190(7) 0.3896(6) 0.022(2) Uani 1 1 d .
C32 C 0.3813(7) 0.1360(7) 0.3946(6) 0.022(2) Uani 1 1 d .
C33 C 0.4692(8) 0.1461(6) 0.4744(6) 0.019(2) Uani 1 1 d .
C34 C 0.5414(8) 0.0771(7) 0.4736(6) 0.022(2) Uani 1 1 d .
C35 C 0.6835(8) 0.0936(7) 0.5175(6) 0.021(2) Uani 1 1 d .
C36 C 0.7469(8) 0.1800(6) 0.5597(5) 0.018(2) Uani 1 1 d .
C39 C 0.8786(7) 0.1946(6) 0.5481(6) 0.018(2) Uani 1 1 d .
C40 C 0.8892(7) 0.2793(6) 0.5461(5) 0.018(2) Uani 1 1 d .
C41 C 0.9660(7) 0.2861(6) 0.4882(6) 0.019(2) Uani 1 1 d .
C42 C 0.9132(7) 0.3305(6) 0.4339(6) 0.0159(19) Uani 1 1 d .
C43 C 0.7879(7) 0.3629(6) 0.4393(6) 0.0166(19) Uani 1 1 d .
C44 C 0.6967(8) 0.3508(6) 0.3599(6) 0.018(2) Uani 1 1 d .
C45 C 0.5619(8) 0.3369(6) 0.3720(6) 0.021(2) Uani 1 1 d .
C46 C 0.4676(8) 0.2777(6) 0.2968(6) 0.023(2) Uani 1 1 d .
C47 C 0.3794(7) 0.2170(7) 0.3064(6) 0.020(2) Uani 1 1 d .
C48 C 0.3590(7) 0.1326(7) 0.2259(6) 0.024(2) Uani 1 1 d .
C49 C 0.3508(7) 0.0536(7) 0.2318(6) 0.024(2) Uani 1 1 d .
C50 C 0.3599(7) 0.0532(7) 0.3170(6) 0.022(2) Uani 1 1 d .
C51 C 0.4337(8) -0.0196(7) 0.3168(6) 0.026(2) Uani 1 1 d .
C52 C 0.5227(8) -0.0078(6) 0.3934(6) 0.021(2) Uani 1 1 d .
C53 C 0.6522(8) -0.0446(7) 0.3872(6) 0.025(2) Uani 1 1 d .
C54 C 0.7515(8) 0.0192(7) 0.4642(6) 0.022(2) Uani 1 1 d .
C55 C 0.8810(8) 0.0326(7) 0.4541(6) 0.024(2) Uani 1 1 d .
C56 C 0.9479(7) 0.1217(7) 0.4965(6) 0.020(2) Uani 1 1 d .
C57 C 1.0277(7) 0.1303(7) 0.4388(6) 0.020(2) Uani 1 1 d .
C58 C 1.0343(7) 0.2104(6) 0.4328(6) 0.019(2) Uani 1 1 d .
C59 C 1.0244(7) 0.2094(7) 0.3464(6) 0.021(2) Uani 1 1 d .
C60 C 0.9496(8) 0.2831(7) 0.3467(6) 0.022(2) Uani 1 1 d .
C61 C 0.8615(8) 0.2738(6) 0.2695(6) 0.021(2) Uani 1 1 d .
C62 C 0.7320(8) 0.3079(7) 0.2777(6) 0.023(2) Uani 1 1 d .
C63 C 0.6337(8) 0.2450(7) 0.1992(6) 0.0226(15) Uani 1 1 d .
C64 C 0.5022(8) 0.2316(7) 0.2096(6) 0.0226(15) Uani 1 1 d .
C65 C 0.4371(8) 0.1414(7) 0.1659(6) 0.025(2) Uani 1 1 d .
C66 C 0.5028(8) 0.0689(7) 0.1134(6) 0.028(2) Uani 1 1 d .
C67 C 0.4931(8) -0.0150(7) 0.1184(6) 0.028(2) Uani 1 1 d .
C68 C 0.4195(8) -0.0232(7) 0.1768(6) 0.024(2) Uani 1 1 d .
C69 C 0.4698(8) -0.0683(7) 0.2289(6) 0.027(2) Uani 1 1 d .
C70 C 0.5959(9) -0.1026(7) 0.2233(6) 0.029(2) Uani 1 1 d .
C71 C 0.6887(8) -0.0913(7) 0.3044(6) 0.025(2) Uani 1 1 d .
C72 C 0.8234(9) -0.0766(7) 0.2931(6) 0.028(2) Uani 1 1 d .
C73 C 0.9189(8) -0.0155(6) 0.3671(6) 0.022(2) Uani 1 1 d .
C74 C 1.0091(7) 0.0446(7) 0.3574(6) 0.022(2) Uani 1 1 d .
C75 C 0.9989(7) 0.0440(7) 0.2754(6) 0.024(2) Uani 1 1 d .
C76 C 1.0072(8) 0.1271(7) 0.2693(6) 0.025(2) Uani 1 1 d .
C77 C 0.9152(8) 0.1170(7) 0.1893(6) 0.024(2) Uani 1 1 d .
C78 C 0.8442(8) 0.1876(7) 0.1896(6) 0.025(2) Uani 1 1 d .
C79 C 0.7020(8) 0.1711(8) 0.1458(7) 0.030(2) Uani 1 1 d .
C80 C 0.6374(8) 0.0839(7) 0.1039(6) 0.023(2) Uani 1 1 d .
C81 C 0.7123(8) 0.0100(7) 0.1028(6) 0.024(2) Uani 1 1 d .
C82 C 0.6234(8) -0.0517(7) 0.1126(6) 0.026(2) Uani 1 1 d .
C83 C 0.6729(9) -0.0933(7) 0.1639(6) 0.025(2) Uani 1 1 d .
C84 C 0.8144(8) -0.0781(7) 0.2074(6) 0.025(2) Uani 1 1 d .
C85 C 0.9004(8) -0.0191(7) 0.1972(6) 0.026(2) Uani 1 1 d .
C86 C 0.8480(8) 0.0269(7) 0.1457(6) 0.026(2) Uani 1 1 d .
C87 C 1.0076(9) 0.1286(8) 0.0132(7) 0.037(3) Uani 1 1 d .
N1 N 0.5282(6) 0.2664(6) 0.6829(5) 0.0237(18) Uani 1 1 d .
O1 O 0.7361(7) 0.5882(5) 0.5365(5) 0.0401(19) Uani 1 1 d .
O2 O 0.4993(7) 0.5110(5) 0.6859(5) 0.0380(18) Uani 1 1 d .
O3 O 1.0796(6) 0.4936(5) 0.6133(4) 0.0322(17) Uani 1 1 d .
P1 P 0.8699(2) 0.47385(18) 0.78753(16) 0.0213(6) Uani 1 1 d .
S1 S 0.8759(2) 0.0729(2) -0.04587(19) 0.0499(9) Uani 1 1 d .
S2 S 1.1393(3) 0.1831(3) 0.0727(3) 0.0657(10) Uani 1 1 d .
Re1 Re 0.78921(3) 0.48175(3) 0.64604(3) 0.01818(12) Uani 1 1 d .
H1' H 0.8290 0.5800 0.6982 0.022 Uiso 1 1 d R

loop_
_atom_site_aniso_label
_atom_site_aniso_U_11
_atom_site_aniso_U_22
_atom_site_aniso_U_33
_atom_site_aniso_U_23
_atom_site_aniso_U_13
_atom_site_aniso_U_12
C1 0.016(2) 0.007(3) 0.030(3) 0.010(3) 0.007(2) -0.0015(19)
C2 0.016(2) 0.007(3) 0.030(3) 0.010(3) 0.007(2) -0.0015(19)
C3 0.016(2) 0.007(3) 0.030(3) 0.010(3) 0.007(2) -0.0015(19)
C4 0.018(4) 0.022(6) 0.008(5) 0.002(4) -0.002(3) 0.000(4)
C5 0.027(4) 0.025(6) 0.020(5) 0.006(5) 0.005(4) 0.005(4)
C6 0.032(5) 0.036(8) 0.039(7) 0.010(6) 0.009(5) 0.011(5)
C7 0.030(5) 0.057(9) 0.028(6) 0.017(6) 0.016(4) 0.009(5)
C8 0.037(5) 0.050(8) 0.027(6) 0.020(6) 0.012(4) 0.003(5)
C9 0.035(5) 0.037(7) 0.015(5) 0.013(5) 0.001(4) -0.002(5)
C10 0.025(4) 0.024(6) 0.018(5) 0.011(5) 0.004(4) 0.001(4)
C11 0.038(5) 0.034(8) 0.031(6) 0.010(6) 0.007(5) 0.004(5)
C12 0.041(5) 0.036(8) 0.045(7) 0.020(6) -0.015(5) -0.007(5)
C13 0.028(5) 0.062(10) 0.060(9) 0.042(8) -0.001(5) -0.008(6)
C14 0.031(5) 0.080(11) 0.063(9) 0.055(9) 0.017(5) 0.012(6)
C15 0.033(5) 0.048(8) 0.023(6) 0.021(6) 0.003(4) 0.001(5)
C16 0.028(4) 0.025(6) 0.017(5) 0.008(5) 0.008(4) 0.001(4)
C17 0.035(5) 0.027(7) 0.022(6) 0.007(5) -0.006(4) 0.002(5)
C18 0.047(6) 0.030(7) 0.028(6) 0.012(6) 0.003(5) 0.012(5)
C19 0.059(6) 0.025(7) 0.021(6) 0.015(5) 0.009(5) 0.015(5)
C20 0.040(5) 0.022(6) 0.017(5) 0.005(5) 0.007(4) -0.001(4)
C21 0.036(4) 0.015(6) 0.006(5) 0.001(4) -0.006(4) 0.004(4)
C22 0.030(4) 0.015(6) 0.013(5) 0.004(4) 0.009(4) 0.003(4)
C23 0.038(5) 0.024(7) 0.031(6) 0.015(5) 0.016(4) 0.001(4)
C24 0.028(4) 0.024(6) 0.024(6) 0.006(5) 0.011(4) 0.003(4)
C25 0.023(4) 0.016(6) 0.014(5) 0.003(4) 0.003(3) -0.004(4)
C26 0.020(4) 0.020(6) 0.014(5) 0.006(4) 0.009(3) -0.001(4)
C27 0.022(4) 0.016(5) 0.005(4) 0.001(4) 0.002(3) 0.002(4)
C28 0.026(4) 0.010(5) 0.012(5) 0.003(4) 0.005(3) 0.002(4)
C29 0.024(4) 0.018(6) 0.018(5) 0.004(4) 0.007(4) 0.009(4)
C30 0.023(4) 0.019(6) 0.019(5) 0.013(5) 0.012(4) 0.011(4)
C31 0.013(4) 0.024(6) 0.027(6) 0.009(5) 0.007(4) 0.004(4)
C32 0.010(3) 0.027(6) 0.031(6) 0.013(5) 0.008(4) -0.001(4)
C33 0.023(4) 0.021(6) 0.017(5) 0.011(5) 0.008(4) -0.002(4)
C34 0.025(4) 0.026(6) 0.016(5) 0.010(5) 0.007(4) -0.009(4)
C35 0.029(4) 0.023(6) 0.009(5) 0.007(4) 0.001(4) 0.001(4)
C36 0.031(4) 0.018(6) 0.005(4) 0.006(4) 0.005(4) 0.007(4)
C39 0.021(4) 0.021(6) 0.012(5) 0.008(4) -0.005(3) -0.003(4)
C40 0.013(3) 0.017(6) 0.010(5) -0.002(4) -0.005(3) -0.001(3)
C41 0.013(3) 0.022(6) 0.019(5) 0.011(5) -0.006(3) -0.005(4)
C42 0.020(4) 0.016(6) 0.013(5) 0.007(4) 0.003(3) -0.004(4)
C43 0.019(4) 0.016(6) 0.021(5) 0.013(4) 0.005(3) 0.000(4)
C44 0.025(4) 0.009(5) 0.024(5) 0.010(4) 0.006(4) 0.004(4)
C45 0.027(4) 0.016(6) 0.024(5) 0.014(5) 0.004(4) 0.001(4)
C46 0.021(4) 0.020(6) 0.024(5) 0.010(5) -0.001(4) 0.007(4)
C47 0.007(3) 0.028(6) 0.021(5) 0.010(5) -0.003(3) 0.002(4)
C48 0.012(4) 0.029(7) 0.023(5) 0.008(5) -0.006(3) 0.001(4)
C49 0.015(4) 0.023(6) 0.022(5) 0.003(5) -0.005(3) -0.010(4)
C50 0.015(4) 0.021(6) 0.027(6) 0.007(5) 0.005(4) -0.007(4)
C51 0.033(5) 0.017(6) 0.022(6) 0.005(5) 0.008(4) -0.012(4)
C52 0.025(4) 0.017(6) 0.022(5) 0.010(5) 0.005(4) -0.008(4)
C53 0.036(5) 0.018(6) 0.029(6) 0.018(5) 0.006(4) 0.002(4)
C54 0.034(4) 0.019(6) 0.015(5) 0.014(5) 0.000(4) 0.000(4)
C55 0.033(4) 0.019(6) 0.021(5) 0.013(5) 0.002(4) 0.009(4)
C56 0.017(4) 0.028(6) 0.017(5) 0.014(5) -0.001(3) 0.005(4)
C57 0.015(4) 0.021(6) 0.022(5) 0.009(5) -0.001(3) 0.005(4)
C58 0.007(3) 0.024(6) 0.023(5) 0.010(5) 0.000(3) 0.001(3)
C59 0.010(3) 0.028(6) 0.024(5) 0.010(5) 0.008(3) -0.003(4)
C60 0.022(4) 0.025(6) 0.019(5) 0.009(5) 0.009(4) -0.001(4)
C61 0.029(4) 0.016(6) 0.025(5) 0.014(5) 0.009(4) -0.003(4)
C62 0.024(4) 0.024(6) 0.025(5) 0.014(5) 0.005(4) 0.004(4)
C63 0.030(3) 0.029(4) 0.017(4) 0.019(3) 0.000(3) 0.005(3)
C64 0.030(3) 0.029(4) 0.017(4) 0.019(3) 0.000(3) 0.005(3)
C65 0.020(4) 0.037(7) 0.016(5) 0.013(5) -0.003(4) 0.002(4)
C66 0.034(5) 0.040(7) 0.009(5) 0.015(5) -0.008(4) -0.002(5)
C67 0.032(4) 0.026(7) 0.011(5) 0.001(5) -0.005(4) -0.005(4)
C68 0.019(4) 0.021(6) 0.024(5) 0.008(5) -0.008(4) -0.010(4)
C69 0.034(5) 0.026(7) 0.014(5) 0.006(5) 0.001(4) -0.011(4)
C70 0.037(5) 0.020(6) 0.022(6) 0.006(5) 0.001(4) -0.005(4)
C71 0.030(4) 0.019(6) 0.026(6) 0.011(5) 0.001(4) -0.003(4)
C72 0.046(5) 0.013(6) 0.024(6) 0.008(5) 0.010(4) 0.011(4)
C73 0.026(4) 0.010(5) 0.030(6) 0.010(5) 0.005(4) 0.012(4)
C74 0.018(4) 0.029(6) 0.019(5) 0.010(5) 0.009(4) 0.013(4)
C75 0.016(4) 0.025(6) 0.031(6) 0.009(5) 0.012(4) 0.011(4)
C76 0.022(4) 0.027(7) 0.026(6) 0.010(5) 0.014(4) 0.005(4)
C77 0.031(4) 0.030(7) 0.010(5) 0.006(5) 0.013(4) 0.001(4)
C78 0.030(4) 0.036(7) 0.022(5) 0.020(5) 0.016(4) 0.003(4)
C79 0.026(4) 0.046(8) 0.040 0.038(4) 0.011(4) 0.004(4)
C80 0.029(4) 0.032(7) 0.003(4) 0.006(4) 0.000(4) 0.004(4)
C81 0.033(4) 0.030(7) 0.005(5) 0.003(5) 0.008(4) 0.001(4)
C82 0.033(4) 0.028(7) 0.004(5) -0.003(5) 0.000(4) -0.004(4)
C83 0.036(5) 0.012(6) 0.013(5) -0.007(4) 0.005(4) 0.001(4)
C84 0.034(5) 0.018(6) 0.021(5) 0.004(5) 0.012(4) 0.008(4)
C85 0.030(4) 0.022(6) 0.021(5) 0.001(5) 0.017(4) 0.008(4)
C86 0.033(4) 0.037(7) 0.010(5) 0.010(5) 0.014(4) 0.008(5)
C87 0.042(5) 0.049(8) 0.037(7) 0.029(6) 0.023(5) 0.019(5)
N1 0.028(4) 0.029(5) 0.017(4) 0.012(4) 0.010(3) 0.003(3)
O1 0.053(4) 0.040(5) 0.046(5) 0.033(4) 0.018(4) 0.017(4)
O2 0.053(4) 0.031(5) 0.043(5) 0.024(4) 0.021(3) 0.018(4)
O3 0.033(3) 0.033(5) 0.029(4) 0.013(4) 0.006(3) -0.004(3)
P1 0.0250(10) 0.0196(15) 0.0186(13) 0.0084(12) 0.0038(9) 0.0009(10)
S1 0.0358(13) 0.073(3) 0.0323(17) 0.0175(17) 0.0038(12) -0.0021(14)
S2 0.0407(15) 0.053(3) 0.087(3) 0.024(2) -0.0059(16) -0.0103(15)
Re1 0.02124(16) 0.0179(2) 0.0151(2) 0.00724(17) 0.00359(13) 0.00059(13)

loop_
_atom_type_symbol
_atom_type_description
_atom_type_scat_dispersion_real
_atom_type_scat_dispersion_imag
_atom_type_scat_source
C C 0.0033 0.0016 'International Tables Vol C Tables 4.2.6.8 and 6.1.1.4'
H H 0.0000 0.0000 'International Tables Vol C Tables 4.2.6.8 and 6.1.1.4'
N N 0.0061 0.0033 'International Tables Vol C Tables 4.2.6.8 and 6.1.1.4'
O O 0.0106 0.0060 'International Tables Vol C Tables 4.2.6.8 and 6.1.1.4'
P P 0.1023 0.0942 'International Tables Vol C Tables 4.2.6.8 and 6.1.1.4'
S S 0.1246 0.1234 'International Tables Vol C Tables 4.2.6.8 and 6.1.1.4'
Re Re -1.0185 7.2310 'International Tables Vol C Tables 4.2.6.8 and 6.1.1.4'

loop_
_geom_angle_atom_site_label_1
_geom_angle_atom_site_label_2
_geom_angle_atom_site_label_3
_geom_angle
O1 C1 Re1 177.3(6)
O2 C2 Re1 171.4(8)
O3 C3 Re1 168.7(8)
C5 C4 C9 117.7(8)
C5 C4 P1 120.6(7)
C9 C4 P1 121.6(7)
C6 C5 C4 122.1(9)
C6 C5 H5 119.0
C4 C5 H5 119.0
C5 C6 C7 119.2(11)
C5 C6 H6 120.4
C7 C6 H6 120.4
C8 C7 C6 119.5(9)
C8 C7 H7 120.3
C6 C7 H7 120.3
C7 C8 C9 121.1(10)
C7 C8 H8 119.4
C9 C8 H8 119.4
C8 C9 C4 120.4(10)
C8 C9 H9 119.8
C4 C9 H9 119.8
C11 C10 C15 119.2(8)
C11 C10 P1 121.1(7)
C15 C10 P1 119.6(7)
C10 C11 C12 121.2(9)
C10 C11 H11 119.4
C12 C11 H11 119.4
C13 C12 C11 118.8(11)
C13 C12 H12 120.6
C11 C12 H12 120.6
C12 C13 C14 121.2(10)
C12 C13 H13 119.4
C14 C13 H13 119.4
C13 C14 C15 120.3(10)
C13 C14 H14 119.9
C15 C14 H14 119.9
C14 C15 C10 119.2(10)
C14 C15 H15 120.4
C10 C15 H15 120.4
C21 C16 C17 119.2(9)
C21 C16 P1 119.7(7)
C17 C16 P1 120.8(7)
C18 C17 C16 120.9(9)
C18 C17 H17 119.5
C16 C17 H17 119.5
C17 C18 C19 119.8(9)
C17 C18 H18 120.1
C19 C18 H18 120.1
C20 C19 C18 119.2(10)
C20 C19 H19 120.4
C18 C19 H19 120.4
C19 C20 C21 121.5(9)
C19 C20 H20 119.3
C21 C20 H20 119.3
C16 C21 C20 119.3(8)
C16 C21 C22 121.1(8)
C20 C21 C22 119.5(8)
N1 C22 C21 117.1(7)
N1 C22 C26 103.9(6)
C21 C22 C26 111.8(7)
N1 C22 H22 107.9
C21 C22 H22 107.9
C26 C22 H22 107.9
N1 C23 H23A 109.5
N1 C23 H23B 109.5
H23A C23 H23B 109.5
N1 C23 H23C 109.5
H23A C23 H23C 109.5
H23B C23 H23C 109.5
N1 C24 C25 103.7(7)
N1 C24 H24A 111.0
C25 C24 H24A 111.0
N1 C24 H24B 111.0
C25 C24 H24B 111.0
H24A C24 H24B 109.0
C33 C25 C30 100.5(7)
C33 C25 C24 107.4(7)
C30 C25 C24 116.4(7)
C33 C25 C26 115.1(7)
C30 C25 C26 114.1(6)
C24 C25 C26 103.6(6)
C36 C26 C22 111.6(7)
C36 C26 C27 102.4(6)
C22 C26 C27 112.4(7)
C36 C26 C25 113.0(7)
C22 C26 C25 100.9(6)
C27 C26 C25 117.0(7)
C28 C27 C40 115.4(7)
C28 C27 C26 120.7(6)
C40 C27 C26 105.3(7)
C28 C27 Re1 70.1(5)
C40 C27 Re1 119.5(5)
C26 C27 Re1 123.2(5)
C27 C28 C43 119.5(7)
C27 C28 C29 119.2(7)
C43 C28 C29 103.6(7)
C27 C28 Re1 72.7(5)
C43 C28 Re1 113.8(6)
C29 C28 Re1 127.1(6)
C30 C29 C45 120.4(8)
C30 C29 C28 123.3(8)
C45 C29 C28 108.3(7)
C29 C30 C31 118.5(8)
C29 C30 C25 125.1(7)
C31 C30 C25 109.1(7)
C47 C31 C32 119.4(9)
C47 C31 C30 121.8(8)
C32 C31 C30 108.4(8)
C50 C32 C33 120.5(9)
C50 C32 C31 121.2(9)
C33 C32 C31 108.8(8)
C34 C33 C32 120.1(9)
C34 C33 C25 123.7(8)
C32 C33 C25 109.9(8)
C33 C34 C52 119.8(8)
C33 C34 C35 120.8(9)
C52 C34 C35 108.3(8)
C36 C35 C54 120.2(7)
C36 C35 C34 120.0(8)
C54 C35 C34 107.9(8)
C35 C36 C39 119.6(8)
C35 C36 C26 124.3(7)
C39 C36 C26 111.3(8)
C56 C39 C36 120.9(8)
C56 C39 C40 121.3(7)
C36 C39 C40 108.3(7)
C41 C40 C39 117.7(8)
C41 C40 C27 123.1(8)
C39 C40 C27 111.3(7)
C40 C41 C58 121.2(8)
C40 C41 C42 119.1(7)
C58 C41 C42 107.0(7)
C43 C42 C60 119.2(7)
C43 C42 C41 119.4(7)
C60 C42 C41 108.6(8)
C42 C43 C44 120.1(8)
C42 C43 C28 121.8(7)
C44 C43 C28 110.7(6)
C62 C44 C43 120.8(7)
C62 C44 C45 121.7(8)
C43 C44 C45 107.1(7)
C46 C45 C29 121.5(8)
C46 C45 C44 118.0(8)
C29 C45 C44 109.3(7)
C45 C46 C47 118.5(8)
C45 C46 C64 121.5(7)
C47 C46 C64 108.2(8)
C31 C47 C46 119.3(8)
C31 C47 C48 120.4(9)
C46 C47 C48 108.5(8)
C49 C48 C47 119.5(9)
C49 C48 C65 120.4(9)
C47 C48 C65 107.4(8)
C48 C49 C50 121.6(9)
C48 C49 C68 120.3(8)
C50 C49 C68 106.8(8)
C32 C50 C51 119.2(8)
C32 C50 C49 118.0(9)
C51 C50 C49 109.3(8)
C52 C51 C50 119.6(9)
C52 C51 C69 120.4(8)
C50 C51 C69 107.9(8)
C51 C52 C34 120.6(9)
C51 C52 C53 120.3(8)
C34 C52 C53 107.8(7)
C71 C53 C52 120.5(8)
C71 C53 C54 119.7(8)
C52 C53 C54 107.9(8)
C55 C54 C35 120.6(9)
C55 C54 C53 119.8(8)
C35 C54 C53 108.1(7)
C54 C55 C56 120.0(9)
C54 C55 C73 120.6(8)
C56 C55 C73 107.3(8)
C39 C56 C57 120.2(8)
C39 C56 C55 118.6(7)
C57 C56 C55 109.4(8)
C58 C57 C56 119.3(8)
C58 C57 C74 119.7(8)
C56 C57 C74 107.5(8)
C57 C58 C59 120.7(8)
C57 C58 C41 120.1(7)
C59 C58 C41 108.1(7)
C76 C59 C60 120.3(8)
C76 C59 C58 119.0(9)
C60 C59 C58 108.6(7)
C61 C60 C59 120.9(9)
C61 C60 C42 120.4(8)
C59 C60 C42 107.6(8)
C60 C61 C62 118.7(8)
C60 C61 C78 118.3(9)
C62 C61 C78 108.3(8)
C44 C62 C61 120.7(8)
C44 C62 C63 120.2(7)
C61 C62 C63 107.8(8)
C64 C63 C79 121.1(9)
C64 C63 C62 118.7(8)
C79 C63 C62 108.2(7)
C63 C64 C65 118.7(9)
C63 C64 C46 119.9(8)
C65 C64 C46 108.0(8)
C66 C65 C64 120.6(8)
C66 C65 C48 119.9(9)
C64 C65 C48 107.9(8)
C65 C66 C80 119.9(9)
C65 C66 C67 120.1(8)
C80 C66 C67 107.7(8)
C68 C67 C66 120.2(9)
C68 C67 C82 118.6(9)
C66 C67 C82 108.4(8)
C67 C68 C69 120.9(8)
C67 C68 C49 119.2(9)
C69 C68 C49 108.3(8)
C70 C69 C68 119.9(8)
C70 C69 C51 119.3(8)
C68 C69 C51 107.7(9)
C69 C70 C83 119.3(9)
C69 C70 C71 120.1(9)
C83 C70 C71 108.6(8)
C53 C71 C72 120.8(8)
C53 C71 C70 119.5(8)
C72 C71 C70 107.1(8)
C73 C72 C84 119.6(8)
C73 C72 C71 119.6(9)
C84 C72 C71 108.6(8)
C72 C73 C74 120.5(8)
C72 C73 C55 119.6(8)
C74 C73 C55 108.2(8)
C75 C74 C73 119.8(8)
C75 C74 C57 119.4(9)
C73 C74 C57 107.7(7)
C74 C75 C76 120.9(9)
C74 C75 C85 120.7(8)
C76 C75 C85 107.2(8)
C59 C76 C75 120.4(9)
C59 C76 C77 119.0(9)
C75 C76 C77 109.1(8)
C78 C77 C86 119.7(8)
C78 C77 C76 120.6(9)
C86 C77 C76 107.4(9)
C77 C78 C61 120.9(8)
C77 C78 C79 120.0(9)
C61 C78 C79 107.5(8)
C80 C79 C63 119.5(7)
C80 C79 C78 120.1(9)
C63 C79 C78 108.1(9)
C79 C80 C66 120.2(9)
C79 C80 C81 119.8(8)
C66 C80 C81 108.7(9)
C86 C81 C80 119.6(9)
C86 C81 C82 119.7(8)
C80 C81 C82 108.0(7)
C83 C82 C81 120.0(8)
C83 C82 C67 120.5(8)
C81 C82 C67 107.1(9)
C82 C83 C70 120.8(8)
C82 C83 C84 121.1(8)
C70 C83 C84 107.3(8)
C85 C84 C72 120.5(8)
C85 C84 C83 118.8(9)
C72 C84 C83 108.4(7)
C84 C85 C86 120.3(8)
C84 C85 C75 118.9(8)
C86 C85 C75 107.8(8)
C81 C86 C77 120.8(9)
C81 C86 C85 120.1(8)
C77 C86 C85 108.5(8)
S2 C87 S1 179.1(8)
C23 N1 C24 112.8(7)
C23 N1 C22 111.8(7)
C24 N1 C22 101.7(6)
C4 P1 C10 103.0(4)
C4 P1 C16 102.1(4)
C10 P1 C16 104.4(4)
C4 P1 Re1 113.8(3)
C10 P1 Re1 110.4(3)
C16 P1 Re1 121.2(3)
C2 Re1 C1 88.9(3)
C2 Re1 C3 173.6(4)
C1 Re1 C3 86.9(3)
C2 Re1 C28 89.6(3)
C1 Re1 C28 80.4(3)
C3 Re1 C28 94.5(3)
C2 Re1 C27 96.0(3)
C1 Re1 C27 117.1(3)
C3 Re1 C27 90.2(3)
C28 Re1 C27 37.2(3)
C2 Re1 P1 92.0(3)
C1 Re1 P1 151.9(3)
C3 Re1 P1 89.4(2)
C28 Re1 P1 127.6(2)
C27 Re1 P1 90.7(2)
C2 Re1 H1' 93.9
C1 Re1 H1' 65.3
C3 Re1 H1' 80.0
C28 Re1 H1' 145.4
C27 Re1 H1' 169.9
P1 Re1 H1' 86.7

loop_
_geom_bond_atom_site_label_1
_geom_bond_atom_site_label_2
_geom_bond_distance
C1 O1 1.141(10)
C1 Re1 1.962(9)
C2 O2 1.180(9)
C2 Re1 1.949(7)
C3 O3 1.108(9)
C3 Re1 2.018(7)
C4 C5 1.386(13)
C4 C9 1.395(12)
C4 P1 1.831(8)
C5 C6 1.378(13)
C5 H5 0.9500
C6 C7 1.396(14)
C6 H6 0.9500
C7 C8 1.366(15)
C7 H7 0.9500
C8 C9 1.382(13)
C8 H8 0.9500
C9 H9 0.9500
C10 C11 1.363(14)
C10 C15 1.407(12)
C10 P1 1.848(8)
C11 C12 1.397(13)
C11 H11 0.9500
C12 C13 1.359(15)
C12 H12 0.9500
C13 C14 1.373(17)
C13 H13 0.9500
C14 C15 1.379(14)
C14 H14 0.9500
C15 H15 0.9500
C16 C21 1.376(12)
C16 C17 1.398(12)
C16 P1 1.850(10)
C17 C18 1.376(14)
C17 H17 0.9500
C18 C19 1.400(14)
C18 H18 0.9500
C19 C20 1.360(13)
C19 H19 0.9500
C20 C21 1.406(13)
C20 H20 0.9500
C21 C22 1.518(11)
C22 N1 1.469(10)
C22 C26 1.579(11)
C22 H22 1.0000
C23 N1 1.451(11)
C23 H23A 0.9800
C23 H23B 0.9800
C23 H23C 0.9800
C24 N1 1.462(11)
C24 C25 1.547(11)
C24 H24A 0.9900
C24 H24B 0.9900
C25 C33 1.529(13)
C25 C30 1.530(12)
C25 C26 1.610(10)
C26 C36 1.527(12)
C26 C27 1.590(11)
C27 C28 1.453(11)
C27 C40 1.482(11)
C27 Re1 2.296(9)
C28 C43 1.485(11)
C28 C29 1.501(11)
C28 Re1 2.262(9)
C29 C30 1.362(12)
C29 C45 1.439(12)
C30 C31 1.450(12)
C31 C47 1.391(12)
C31 C32 1.435(13)
C32 C50 1.399(13)
C32 C33 1.426(12)
C33 C34 1.365(13)
C34 C52 1.441(13)
C34 C35 1.463(11)
C35 C36 1.384(13)
C35 C54 1.433(13)
C36 C39 1.419(11)
C39 C56 1.417(12)
C39 C40 1.439(12)
C40 C41 1.403(11)
C41 C58 1.459(12)
C41 C42 1.464(12)
C42 C43 1.383(11)
C42 C60 1.452(12)
C43 C44 1.427(11)
C44 C62 1.371(12)
C44 C45 1.450(11)
C45 C46 1.398(12)
C46 C47 1.436(12)
C46 C64 1.441(12)
C47 C48 1.439(13)
C48 C49 1.376(13)
C48 C65 1.456(12)
C49 C50 1.444(12)
C49 C68 1.471(13)
C50 C51 1.431(13)
C51 C52 1.380(12)
C51 C69 1.462(13)
C52 C53 1.450(12)
C53 C71 1.390(13)
C53 C54 1.462(13)
C54 C55 1.385(12)
C55 C56 1.435(13)
C55 C73 1.456(13)
C56 C57 1.433(11)
C57 C58 1.393(12)
C57 C74 1.459(13)
C58 C59 1.453(12)
C59 C76 1.392(13)
C59 C60 1.447(13)
C60 C61 1.397(12)
C61 C62 1.435(11)
C61 C78 1.451(13)
C62 C63 1.464(12)
C63 C64 1.406(11)
C63 C79 1.430(14)
C64 C65 1.441(13)
C65 C66 1.395(13)
C66 C80 1.437(12)
C66 C67 1.451(14)
C67 C68 1.398(12)
C67 C82 1.457(12)
C68 C69 1.438(13)
C69 C70 1.402(13)
C70 C83 1.444(13)
C70 C71 1.461(13)
C71 C72 1.447(12)
C72 C73 1.405(13)
C72 C84 1.437(13)
C73 C74 1.442(12)
C74 C75 1.381(12)
C75 C76 1.444(13)
C75 C85 1.464(13)
C76 C77 1.448(12)
C77 C78 1.384(13)
C77 C86 1.448(14)
C78 C79 1.463(12)
C79 C80 1.400(14)
C80 C81 1.446(13)
C81 C86 1.400(12)
C81 C82 1.456(13)
C82 C83 1.378(13)
C83 C84 1.457(12)
C84 C85 1.405(13)
C85 C86 1.448(13)
C87 S2 1.524(11)
C87 S1 1.529(11)
P1 Re1 2.470(2)
Re1 H1' 1.4859
